data_7713973
loop_
_publ_author_name
'Pandey, Dilip'
'Singh, Gopal'
'Mishra, Shivendu'
'Viau, Lydie'
'Knorr, Michael'
'Raghuvanshi, Abhinav'

_publ_section_title
;
 Solvatochromic behaviour of cyclic dithioether-functionalized
 triphenylamine ligands and their mechano-responsive Cu(I) coordination
 polymers
;
_journal_name_full 'Dalton Transactions'
_journal_paper_doi 10.1039/D3DT02226A
_journal_year 2023
_chemical_formula_moiety 'C26 H27 Br Cu N S4'
_chemical_formula_sum 'C26 H27 Br Cu N S4'
_chemical_formula_weight 625.17
_space_group_crystal_system monoclinic
_space_group_IT_number 14
_space_group_name_Hall '-P 2yn'
_space_group_name_H-M_alt 'P 1 21/n 1'
_atom_sites_solution_hydrogens geom
_audit_creation_date 2023-04-08
_audit_creation_method
;
Olex2 1.5
(compiled 2022.04.07 svn.rca3783a0 for OlexSys, GUI svn.r6498)
;
_audit_update_record
;
2023-06-14 deposited with the CCDC.	2023-09-19 downloaded from the CCDC.
;
_cell_angle_alpha 90
_cell_angle_beta 97.071(3)
_cell_angle_gamma 90
_cell_formula_units_Z 4
_cell_length_a 10.1179(4)
_cell_length_b 9.9871(4)
_cell_length_c 26.3324(8)
_cell_measurement_reflns_used 8530
_cell_measurement_temperature 293(2)
_cell_measurement_theta_max 26.5570
_cell_measurement_theta_min 3.7050
_cell_volume 2640.61(17)
_computing_cell_refinement 'CrysAlisPro 1.171.41.115a (Rigaku OD, 2021)'
_computing_data_collection 'CrysAlisPro 1.171.41.115a (Rigaku OD, 2021)'
_computing_data_reduction 'CrysAlisPro 1.171.41.115a (Rigaku OD, 2021)'
_computing_molecular_graphics 'Olex2 1.5 (Dolomanov et al., 2009)'
_computing_publication_material 'Olex2 1.5 (Dolomanov et al., 2009)'
_computing_structure_refinement 'SHELXL-2014/7 (Sheldrick, 2014)'
_computing_structure_solution 'olex2.solve 1.5 (Bourhis et al., 2015)'
_diffrn_ambient_temperature 293(2)
_diffrn_detector_area_resol_mean 16.0309
_diffrn_detector_type Eos
_diffrn_measured_fraction_theta_full 0.997
_diffrn_measured_fraction_theta_max 0.997
_diffrn_measurement_details
;
List of Runs (angles in degrees, time in seconds):

  # Type    Start    End  Width  t~exp~   \w     \q     \k     \f   Frames
#--------------------------------------------------------------------------
  1  \w     -2.00  86.00   1.00   32.00    --   18.01  59.00 174.00   88
  2  \w    -30.00  -5.00   1.00   32.00    --   18.01 -59.00  34.00   25
  3  \w    -18.00  13.00   1.00   32.00    --  -19.26  59.00 174.00   31
  4  \w     20.00  49.00   1.00   32.00    --  -19.26  59.00 174.00   29
  5  \w     43.00  69.00   1.00   32.00    --   18.01  77.00 150.00   26
  6  \w    -20.00  60.00   1.00   32.00    --   18.01 -99.00 -90.00   80
  7  \w    -51.00  42.00   1.00   32.00    --   18.01 -77.00  60.00   93
  8  \w      7.00  51.00   1.00   32.00    --   18.01  77.00 120.00   44
  9  \w    -87.00   0.00   1.00   32.00    --  -19.26 -57.00-150.00   87
 10  \w    -44.00  52.00   1.00   32.00    --  -19.26  37.00  90.00   96
 11  \w    -89.00  -7.00   1.00   32.00    --  -19.26 -77.00 -60.00   82
;
_diffrn_measurement_device 'four-circle diffractometer'
_diffrn_measurement_device_type 'SuperNova, Dual, Cu at home/near, Eos'
_diffrn_measurement_method '\w scans'
_diffrn_radiation_type MoK\a
_diffrn_radiation_wavelength 0.71073
_diffrn_reflns_av_R_equivalents 0.0660
_diffrn_reflns_av_unetI/netI 0.0424
_diffrn_reflns_Laue_measured_fraction_full 0.997
_diffrn_reflns_Laue_measured_fraction_max 0.997
_diffrn_reflns_limit_h_max 12
_diffrn_reflns_limit_h_min -12
_diffrn_reflns_limit_k_max 11
_diffrn_reflns_limit_k_min -11
_diffrn_reflns_limit_l_max 31
_diffrn_reflns_limit_l_min -31
_diffrn_reflns_number 28346
_diffrn_reflns_point_group_measured_fraction_full 0.997
_diffrn_reflns_point_group_measured_fraction_max 0.997
_diffrn_reflns_theta_full 24.999
_diffrn_reflns_theta_max 24.999
_diffrn_reflns_theta_min 3.045
_exptl_absorpt_coefficient_mu 2.673
_exptl_absorpt_correction_T_max 1.00000
_exptl_absorpt_correction_T_min 0.34474
_exptl_absorpt_correction_type multi-scan
_exptl_absorpt_process_details
;
CrysAlisPro 1.171.41.115a (Rigaku Oxford Diffraction, 2021)
Empirical absorption correction using spherical harmonics,
implemented in SCALE3 ABSPACK scaling algorithm.
;
_exptl_crystal_colour colourless
_exptl_crystal_colour_primary colourless
_exptl_crystal_density_diffrn 1.573
_exptl_crystal_description block
_exptl_crystal_F_000 1272
_exptl_crystal_size_max 0.34
_exptl_crystal_size_mid 0.26
_exptl_crystal_size_min 0.21
_refine_diff_density_max 0.576
_refine_diff_density_min -0.709
_refine_diff_density_rms 0.062
_refine_ls_extinction_method none
_refine_ls_goodness_of_fit_ref 1.058
_refine_ls_hydrogen_treatment constr
_refine_ls_matrix_type full
_refine_ls_number_parameters 365
_refine_ls_number_reflns 4620
_refine_ls_number_restraints 1
_refine_ls_restrained_S_all 1.077
_refine_ls_R_factor_all 0.0733
_refine_ls_R_factor_gt 0.0498
_refine_ls_shift/su_max 0.001
_refine_ls_shift/su_mean 0.000
_refine_ls_structure_factor_coef Fsqd
_refine_ls_weighting_details 'w=1/[\s^2^(Fo^2^)+(0.0601P)^2^+1.2456P] where P=(Fo^2^+2Fc^2^)/3'
_refine_ls_weighting_scheme calc
_refine_ls_wR_factor_gt 0.1221
_refine_ls_wR_factor_ref 0.1341
_reflns_Friedel_coverage 0.000
_reflns_number_gt 3325
_reflns_number_total 4620
_reflns_threshold_expression 'I > 2\s(I)'
_cod_data_source_file d3dt02226a2.cif
_cod_data_source_block red1
_cod_database_code 7713973
_shelx_shelxl_version_number 2018/3
_shelx_space_group_comment
;
The symmetry employed for this shelxl refinement is uniquely defined
by the following loop, which should always be used as a source of
symmetry information in preference to the above space-group names.
They are only intended as comments.
;
_shelx_estimated_absorpt_t_max 0.604
_shelx_estimated_absorpt_t_min 0.464
_olex2_refinement_description
;
1. Restrained distances
 C19-S1B
 1.7 with sigma of 0.02
2. Uiso/Uaniso restraints and constraints
Uanis(S3A) = Uanis(S3B)
3. Others
 Sof(H22C)=Sof(H22D)=1-FVAR(1)
 Sof(H22A)=Sof(H22B)=FVAR(1)
 Fixed Sof: Br1A(0.5) S1A(0.9) S3A(0.5) S4A(0.5) C23A(0.5) H23A(0.5) C24A(0.5)
 H24A(0.5) H24B(0.5) C25A(0.5) H25A(0.5) H25B(0.5) C26A(0.5) H26A(0.5)
 H26B(0.5) Br1B(0.5) S1B(0.1) S3B(0.5) S4B(0.5) C23B(0.5) H23B(0.5) C24B(0.5)
 H24C(0.5) H24D(0.5) C25B(0.5) H25C(0.5) H25D(0.5) C26B(0.5) H26C(0.5) H26D(0.5)
4.a Ternary CH refined with riding coordinates:
 C19(H19), C23A(H23A), C23B(H23B)
4.b Secondary CH2 refined with riding coordinates:
 C20(H20A,H20B), C21(H21A,H21B), C22(H22A,H22B), C22(H22C,H22D), C24A(H24A,
 H24B), C25A(H25A,H25B), C26A(H26A,H26B), C24B(H24C,H24D), C25B(H25C,H25D),
 C26B(H26C,H26D)
4.c Aromatic/amide H refined with riding coordinates:
 C2(H2), C3(H3), C5(H5), C6(H6), C8(H8), C9(H9), C11(H11), C12(H12), C14(H14),
 C15(H15), C16(H16), C17(H17), C18(H18)
;
_olex2_submission_special_instructions 'No special instructions were received'
_oxdiff_exptl_absorpt_empirical_details
;
Empirical correction (ABSPACK) includes:
- Absorption correction using spherical harmonics
- Frame scaling
;

loop_
_space_group_symop_operation_xyz
'x, y, z'
'-x+1/2, y+1/2, -z+1/2'
'-x, -y, -z'
'x-1/2, -y-1/2, z-1/2'

loop_
_atom_site_label
_atom_site_type_symbol
_atom_site_fract_x
_atom_site_fract_y
_atom_site_fract_z
_atom_site_U_iso_or_equiv
_atom_site_adp_type
_atom_site_occupancy
_atom_site_site_symmetry_order
_atom_site_calc_flag
_atom_site_refinement_flags_posn
_atom_site_refinement_flags_adp
_atom_site_refinement_flags_occupancy
_atom_site_disorder_assembly
_atom_site_disorder_group
Br1A Br 0.42778(10) 0.37047(10) 0.54852(3) 0.0642(3) Uani 0.5 1 d . . P C 2
Br1B Br 0.34643(9) 0.45717(11) 0.53852(3) 0.0669(3) Uani 0.5 1 d . . P C 1
Cu1 Cu 0.60640(6) 0.49978(7) 0.54279(2) 0.0851(3) Uani 1 1 d . . . . .
S1A S 0.66868(12) 0.68112(13) 0.59280(4) 0.0606(3) Uani 0.9 1 d . . P C 1
S2 S 0.76589(11) 0.76235(13) 0.70131(4) 0.0711(3) Uani 1 1 d . . . . .
S3A S -0.098(7) 0.102(7) 0.533(3) 0.0859(5) Uani 0.5 1 d . . P D 1
S4A S -0.3355(2) 0.2691(2) 0.56359(7) 0.0577(5) Uani 0.5 1 d . . P D 1
N1 N 0.1837(3) 0.4846(3) 0.71605(12) 0.0567(8) Uani 1 1 d . . . . .
C1 C 0.3117(4) 0.5233(4) 0.70297(13) 0.0501(9) Uani 1 1 d . . . . .
C2 C 0.3389(4) 0.6561(4) 0.69306(14) 0.0595(11) Uani 1 1 d . . . . .
H2 H 0.275148 0.721811 0.695980 0.071 Uiso 1 1 calc R U . . .
C3 C 0.4624(4) 0.6901(4) 0.67871(14) 0.0603(11) Uani 1 1 d . . . . .
H3 H 0.480110 0.778932 0.671460 0.072 Uiso 1 1 calc R U . . .
C4 C 0.5594(4) 0.5937(4) 0.67502(13) 0.0513(10) Uani 1 1 d . . . . .
C5 C 0.5306(4) 0.4635(4) 0.68526(15) 0.0586(10) Uani 1 1 d . . . . .
H5 H 0.594536 0.397651 0.682902 0.070 Uiso 1 1 calc R U . . .
C6 C 0.4089(4) 0.4284(4) 0.69893(14) 0.0559(10) Uani 1 1 d . . . . .
H6 H 0.391571 0.339058 0.705597 0.067 Uiso 1 1 calc R U . . .
C7 C 0.0954(4) 0.4243(4) 0.67689(14) 0.0528(10) Uani 1 1 d . . . . .
C8 C 0.1118(4) 0.4478(5) 0.62643(15) 0.0638(11) Uani 1 1 d . . . . .
H8 H 0.180809 0.502793 0.618773 0.077 Uiso 1 1 calc R U . . .
C9 C 0.0271(4) 0.3908(5) 0.58696(15) 0.0682(12) Uani 1 1 d . . . . .
H9 H 0.040872 0.407497 0.553264 0.082 Uiso 1 1 calc R U . . .
C10 C -0.0764(4) 0.3107(4) 0.59659(15) 0.0577(10) Uani 1 1 d . . . . .
C11 C -0.0909(4) 0.2841(4) 0.64689(15) 0.0630(11) Uani 1 1 d . . . . .
H11 H -0.159743 0.228427 0.654245 0.076 Uiso 1 1 calc R U . . .
C12 C -0.0057(4) 0.3381(4) 0.68679(15) 0.0607(11) Uani 1 1 d . . . . .
H12 H -0.016369 0.316475 0.720401 0.073 Uiso 1 1 calc R U . . .
C13 C 0.1502(4) 0.5247(4) 0.76418(14) 0.0511(9) Uani 1 1 d . . . . .
C14 C 0.0208(5) 0.5428(4) 0.77392(16) 0.0618(11) Uani 1 1 d . . . . .
H14 H -0.049228 0.527117 0.748285 0.074 Uiso 1 1 calc R U . . .
C15 C -0.0052(6) 0.5845(5) 0.8222(2) 0.0812(15) Uani 1 1 d . . . . .
H15 H -0.092803 0.595529 0.828678 0.097 Uiso 1 1 calc R U . . .
C16 C 0.0965(7) 0.6094(5) 0.85996(19) 0.0882(16) Uani 1 1 d . . . . .
H16 H 0.078309 0.636859 0.892133 0.106 Uiso 1 1 calc R U . . .
C17 C 0.2239(6) 0.5938(5) 0.85040(17) 0.0823(15) Uani 1 1 d . . . . .
H17 H 0.293266 0.613554 0.875836 0.099 Uiso 1 1 calc R U . . .
C18 C 0.2518(5) 0.5494(4) 0.80383(14) 0.0632(11) Uani 1 1 d . . . . .
H18 H 0.339958 0.535461 0.798485 0.076 Uiso 1 1 calc R U . . .
C19 C 0.6920(4) 0.6309(4) 0.65978(14) 0.0596(11) Uani 1 1 d D . . . .
H19 H 0.750272 0.552247 0.663515 0.071 Uiso 1 1 calc R U . A 1
C20 C 0.9206(5) 0.7845(6) 0.6742(2) 0.1008(18) Uani 1 1 d . . . . .
H20A H 0.972785 0.852696 0.693811 0.121 Uiso 1 1 calc R U . . .
H20B H 0.970531 0.701479 0.678209 0.121 Uiso 1 1 calc R U . . .
C21 C 0.9059(6) 0.8225(7) 0.6205(2) 0.1056(19) Uani 1 1 d . . . . .
H21A H 0.993271 0.842915 0.610907 0.127 Uiso 1 1 calc R U . . .
H21B H 0.852950 0.903633 0.616172 0.127 Uiso 1 1 calc R U . . .
C22 C 0.8408(5) 0.7158(6) 0.58414(18) 0.0841(14) Uani 1 1 d . . . . .
H22A H 0.891784 0.633563 0.589257 0.101 Uiso 0.79(7) 1 calc R U P B 1
H22B H 0.844247 0.744769 0.549174 0.101 Uiso 0.79(7) 1 calc R U P B 1
H22C H 0.910551 0.668971 0.569144 0.101 Uiso 0.21(7) 1 calc R U P B 2
H22D H 0.785533 0.760517 0.556536 0.101 Uiso 0.21(7) 1 calc R U P B 2
C23A C -0.159(2) 0.266(3) 0.5532(11) 0.049(5) Uani 0.5 1 d . . P D 1
H23A H -0.148483 0.329681 0.525643 0.058 Uiso 0.5 1 calc R U P D 1
C24A C -0.4207(9) 0.1871(10) 0.5074(3) 0.069(2) Uani 0.5 1 d . . P D 1
H24A H -0.514906 0.181553 0.510928 0.082 Uiso 0.5 1 calc R U P D 1
H24B H -0.411356 0.241655 0.477617 0.082 Uiso 0.5 1 calc R U P D 1
C25A C -0.3692(12) 0.0480(11) 0.4987(4) 0.093(3) Uani 0.5 1 d . . P D 1
H25A H -0.367721 -0.002278 0.530282 0.112 Uiso 0.5 1 calc R U P D 1
H25B H -0.431805 0.003959 0.473182 0.112 Uiso 0.5 1 calc R U P D 1
C26A C -0.242(3) 0.041(4) 0.4826(11) 0.072(6) Uani 0.5 1 d . . P D 1
H26A H -0.241759 0.094757 0.451909 0.087 Uiso 0.5 1 calc R U P D 1
H26B H -0.224402 -0.050798 0.473715 0.087 Uiso 0.5 1 calc R U P D 1
S1B S 0.7376(11) 0.5901(11) 0.6123(3) 0.057(3) Uani 0.1 1 d D . P C 2
S3B S -0.098(7) 0.102(7) 0.533(3) 0.0859(5) Uani 0.5 1 d . . P D 2
S4B S -0.22157(19) 0.3681(2) 0.50903(7) 0.0513(5) Uani 0.5 1 d . . P D 2
C23B C -0.182(3) 0.239(3) 0.5529(12) 0.065(8) Uani 0.5 1 d . . P D 2
H23B H -0.261951 0.210703 0.567636 0.078 Uiso 0.5 1 calc R U P D 2
C24B C -0.3296(8) 0.2680(10) 0.4630(3) 0.065(2) Uani 0.5 1 d . . P D 2
H24C H -0.405094 0.237026 0.479148 0.079 Uiso 0.5 1 calc R U P D 2
H24D H -0.363537 0.324595 0.434389 0.079 Uiso 0.5 1 calc R U P D 2
C25B C -0.2627(10) 0.1507(10) 0.4432(4) 0.080(3) Uani 0.5 1 d . . P D 2
H25C H -0.190368 0.181870 0.425224 0.096 Uiso 0.5 1 calc R U P D 2
H25D H -0.325789 0.103968 0.418673 0.096 Uiso 0.5 1 calc R U P D 2
C26B C -0.208(4) 0.054(4) 0.4841(13) 0.094(10) Uani 0.5 1 d . . P D 2
H26C H -0.167707 -0.018608 0.467219 0.113 Uiso 0.5 1 calc R U P D 2
H26D H -0.283695 0.016912 0.498566 0.113 Uiso 0.5 1 calc R U P D 2

loop_
_atom_site_aniso_label
_atom_site_aniso_U_11
_atom_site_aniso_U_22
_atom_site_aniso_U_33
_atom_site_aniso_U_23
_atom_site_aniso_U_13
_atom_site_aniso_U_12
Br1A 0.0746(6) 0.0727(6) 0.0458(4) 0.0146(4) 0.0099(4) 0.0002(5)
Br1B 0.0533(5) 0.1050(8) 0.0447(4) 0.0047(4) 0.0153(4) 0.0006(5)
Cu1 0.0866(5) 0.0906(5) 0.0706(4) -0.0271(3) -0.0206(3) 0.0261(3)
S1A 0.0709(8) 0.0617(8) 0.0464(6) 0.0024(5) -0.0039(5) 0.0084(6)
S2 0.0657(7) 0.0797(8) 0.0647(7) -0.0188(6) -0.0051(5) -0.0142(6)
S3A 0.0814(9) 0.0741(9) 0.0945(11) -0.0173(8) -0.0205(8) 0.0175(7)
S4A 0.0518(12) 0.0728(15) 0.0473(10) -0.0026(9) 0.0004(8) -0.0072(10)
N1 0.049(2) 0.070(2) 0.0501(18) -0.0129(15) 0.0013(14) -0.0064(17)
C1 0.049(2) 0.056(3) 0.043(2) -0.0104(17) -0.0032(16) -0.0033(19)
C2 0.063(3) 0.056(3) 0.058(2) -0.0134(19) 0.000(2) 0.009(2)
C3 0.077(3) 0.048(2) 0.054(2) -0.0073(18) -0.002(2) -0.014(2)
C4 0.052(2) 0.058(3) 0.0417(19) -0.0143(17) -0.0029(16) 0.003(2)
C5 0.056(3) 0.056(3) 0.061(2) -0.0107(19) -0.0005(19) 0.004(2)
C6 0.056(3) 0.048(2) 0.062(2) -0.0071(18) 0.0019(19) 0.001(2)
C7 0.045(2) 0.058(3) 0.054(2) -0.0061(18) -0.0027(17) 0.0081(19)
C8 0.047(2) 0.083(3) 0.061(3) -0.016(2) 0.0052(19) -0.010(2)
C9 0.053(3) 0.101(4) 0.050(2) -0.015(2) 0.0022(18) -0.004(2)
C10 0.041(2) 0.068(3) 0.061(2) -0.012(2) -0.0083(18) 0.003(2)
C11 0.060(3) 0.062(3) 0.063(3) 0.004(2) -0.009(2) -0.008(2)
C12 0.061(3) 0.061(3) 0.057(2) 0.0071(19) -0.0052(19) -0.004(2)
C13 0.060(3) 0.041(2) 0.052(2) 0.0011(16) 0.0070(18) 0.0029(18)
C14 0.070(3) 0.046(2) 0.070(3) 0.002(2) 0.010(2) 0.005(2)
C15 0.099(4) 0.058(3) 0.096(4) 0.014(3) 0.047(3) 0.013(3)
C16 0.138(5) 0.075(4) 0.056(3) 0.002(2) 0.028(3) 0.009(3)
C17 0.116(5) 0.077(4) 0.053(3) 0.001(2) 0.004(3) 0.009(3)
C18 0.077(3) 0.065(3) 0.046(2) -0.0010(19) 0.000(2) 0.006(2)
C19 0.062(3) 0.062(3) 0.053(2) -0.0036(19) -0.0016(19) -0.003(2)
C20 0.090(4) 0.109(5) 0.099(4) -0.003(3) -0.003(3) -0.046(3)
C21 0.107(4) 0.100(5) 0.112(5) 0.014(4) 0.020(3) -0.035(4)
C22 0.093(4) 0.093(4) 0.070(3) 0.014(3) 0.025(3) -0.003(3)
C23A 0.027(8) 0.050(9) 0.067(8) -0.016(6) -0.001(6) 0.001(11)
C24A 0.055(5) 0.086(7) 0.061(5) -0.003(4) -0.007(4) -0.015(5)
C25A 0.100(9) 0.078(8) 0.097(8) -0.021(6) -0.008(6) -0.017(6)
C26A 0.048(14) 0.081(10) 0.082(10) -0.054(8) -0.015(8) -0.002(8)
S1B 0.062(7) 0.056(7) 0.054(6) 0.000(5) 0.010(5) 0.010(5)
S3B 0.0814(9) 0.0741(9) 0.0945(11) -0.0173(8) -0.0205(8) 0.0175(7)
S4B 0.0488(11) 0.0616(13) 0.0415(9) -0.0028(8) -0.0019(8) 0.0062(9)
C23B 0.049(11) 0.082(15) 0.061(8) -0.019(7) -0.008(6) -0.037(7)
C24B 0.051(5) 0.095(7) 0.046(4) -0.023(4) -0.009(3) 0.010(5)
C25B 0.092(7) 0.079(7) 0.066(6) -0.029(5) -0.003(5) 0.020(6)
C26B 0.062(19) 0.085(14) 0.124(14) -0.032(11) -0.032(10) 0.005(11)

loop_
_atom_type_symbol
_atom_type_description
_atom_type_scat_dispersion_real
_atom_type_scat_dispersion_imag
_atom_type_scat_source
C C 0.0033 0.0016 'International Tables Vol C Tables 4.2.6.8 and 6.1.1.4'
H H 0.0000 0.0000 'International Tables Vol C Tables 4.2.6.8 and 6.1.1.4'
Br Br -0.2901 2.4595 'International Tables Vol C Tables 4.2.6.8 and 6.1.1.4'
Cu Cu 0.3201 1.2651 'International Tables Vol C Tables 4.2.6.8 and 6.1.1.4'
N N 0.0061 0.0033 'International Tables Vol C Tables 4.2.6.8 and 6.1.1.4'
S S 0.1246 0.1234 'International Tables Vol C Tables 4.2.6.8 and 6.1.1.4'

loop_
_geom_angle_atom_site_label_1
_geom_angle_atom_site_label_2
_geom_angle_atom_site_label_3
_geom_angle
_geom_angle_site_symmetry_1
_geom_angle_site_symmetry_3
_geom_angle_publ_flag
Cu1 Br1A Cu1 71.41(3) . 3_666 ?
Cu1 Br1B Cu1 71.94(3) 3_666 . ?
Br1A Cu1 S1B 124.1(3) . . ?
Br1A Cu1 S4B 109.38(6) . 1_655 ?
Br1B Cu1 Br1A 91.23(3) . 3_666 ?
Br1B Cu1 Br1A 26.04(3) 3_666 3_666 ?
Br1B Cu1 Br1B 108.06(3) 3_666 . ?
Br1B Cu1 Cu1 48.26(3) . 3_666 ?
Br1B Cu1 Cu1 59.80(3) 3_666 3_666 ?
Br1B Cu1 S4A 108.48(6) 3_666 1_655 ?
Br1B Cu1 S4B 61.30(5) 3_666 1_655 ?
S1A Cu1 Br1A 97.37(4) . 3_666 ?
S1A Cu1 Br1B 110.71(4) . . ?
S1A Cu1 Br1B 108.41(5) . 3_666 ?
S1A Cu1 Cu1 124.71(5) . 3_666 ?
S1A Cu1 S4A 125.59(6) . 1_655 ?
S1A Cu1 S4B 118.71(6) . 1_655 ?
S4A Cu1 Br1A 130.89(5) 1_655 3_666 ?
S4A Cu1 Br1B 93.93(6) 1_655 . ?
S4A Cu1 Cu1 108.13(5) 1_655 3_666 ?
S4A Cu1 S4B 53.47(7) 1_655 1_655 ?
S1B Cu1 S4B 97.7(2) . 1_655 ?
C19 S1A Cu1 109.53(14) . . ?
C22 S1A Cu1 106.23(18) . . ?
C22 S1A C19 99.3(2) . . ?
C19 S2 C20 99.4(2) . . ?
C23A S3A C26A 103(3) . . ?
C23A S4A Cu1 101.3(9) . 1_455 ?
C24A S4A Cu1 99.6(3) . 1_455 ?
C24A S4A C23A 104.1(9) . . ?
C7 N1 C1 116.6(3) . . ?
C13 N1 C1 117.6(3) . . ?
C13 N1 C7 125.2(3) . . ?
C2 C1 N1 120.6(4) . . ?
C6 C1 N1 120.5(4) . . ?
C6 C1 C2 118.9(4) . . ?
C1 C2 H2 120.3 . . ?
C1 C2 C3 119.4(4) . . ?
C3 C2 H2 120.3 . . ?
C2 C3 H3 119.4 . . ?
C4 C3 C2 121.1(4) . . ?
C4 C3 H3 119.4 . . ?
C3 C4 C19 120.9(4) . . ?
C5 C4 C3 118.4(4) . . ?
C5 C4 C19 120.7(4) . . ?
C4 C5 H5 119.5 . . ?
C4 C5 C6 121.1(4) . . ?
C6 C5 H5 119.5 . . ?
C1 C6 H6 119.4 . . ?
C5 C6 C1 121.1(4) . . ?
C5 C6 H6 119.4 . . ?
C8 C7 N1 119.4(4) . . ?
C8 C7 C12 117.7(3) . . ?
C12 C7 N1 122.8(3) . . ?
C7 C8 H8 119.4 . . ?
C7 C8 C9 121.1(4) . . ?
C9 C8 H8 119.4 . . ?
C8 C9 H9 119.4 . . ?
C10 C9 C8 121.2(4) . . ?
C10 C9 H9 119.4 . . ?
C9 C10 C11 117.8(3) . . ?
C9 C10 C23A 115.3(14) . . ?
C9 C10 C23B 125.1(12) . . ?
C11 C10 C23A 126.9(14) . . ?
C11 C10 C23B 117.1(13) . . ?
C10 C11 H11 119.2 . . ?
C10 C11 C12 121.7(4) . . ?
C12 C11 H11 119.2 . . ?
C7 C12 H12 119.9 . . ?
C11 C12 C7 120.3(4) . . ?
C11 C12 H12 119.9 . . ?
C14 C13 N1 123.0(4) . . ?
C14 C13 C18 117.9(4) . . ?
C18 C13 N1 119.1(4) . . ?
C13 C14 H14 120.0 . . ?
C13 C14 C15 120.0(4) . . ?
C15 C14 H14 120.0 . . ?
C14 C15 H15 119.7 . . ?
C16 C15 C14 120.7(5) . . ?
C16 C15 H15 119.7 . . ?
C15 C16 H16 120.2 . . ?
C17 C16 C15 119.6(5) . . ?
C17 C16 H16 120.2 . . ?
C16 C17 H17 119.6 . . ?
C16 C17 C18 120.8(5) . . ?
C18 C17 H17 119.6 . . ?
C13 C18 H18 119.5 . . ?
C17 C18 C13 120.9(5) . . ?
C17 C18 H18 119.5 . . ?
S1A C19 H19 108.8 . . ?
S2 C19 S1A 112.4(2) . . ?
S2 C19 H19 108.8 . . ?
C4 C19 S1A 108.4(3) . . ?
C4 C19 S2 109.6(3) . . ?
C4 C19 H19 108.8 . . ?
S1B C19 S2 125.2(5) . . ?
S1B C19 C4 123.7(5) . . ?
S2 C20 H20A 108.5 . . ?
S2 C20 H20B 108.5 . . ?
H20A C20 H20B 107.5 . . ?
C21 C20 S2 115.1(4) . . ?
C21 C20 H20A 108.5 . . ?
C21 C20 H20B 108.5 . . ?
C20 C21 H21A 108.7 . . ?
C20 C21 H21B 108.7 . . ?
C20 C21 C22 114.3(5) . . ?
H21A C21 H21B 107.6 . . ?
C22 C21 H21A 108.7 . . ?
C22 C21 H21B 108.7 . . ?
S1A C22 H22A 108.8 . . ?
S1A C22 H22B 108.8 . . ?
C21 C22 S1A 113.6(4) . . ?
C21 C22 H22A 108.8 . . ?
C21 C22 H22B 108.8 . . ?
C21 C22 H22C 108.2 . . ?
C21 C22 H22D 108.2 . . ?
C21 C22 S1B 116.4(4) . . ?
H22A C22 H22B 107.7 . . ?
H22C C22 H22D 107.3 . . ?
S1B C22 H22C 108.2 . . ?
S1B C22 H22D 108.2 . . ?
S3A C23A H23A 106.9 . . ?
S4A C23A S3A 115(3) . . ?
S4A C23A H23A 106.9 . . ?
C10 C23A S3A 110(2) . . ?
C10 C23A S4A 111.2(16) . . ?
C10 C23A H23A 106.9 . . ?
S4A C24A H24A 108.8 . . ?
S4A C24A H24B 108.8 . . ?
H24A C24A H24B 107.7 . . ?
C25A C24A S4A 113.7(6) . . ?
C25A C24A H24A 108.8 . . ?
C25A C24A H24B 108.8 . . ?
C24A C25A H25A 108.3 . . ?
C24A C25A H25B 108.3 . . ?
H25A C25A H25B 107.4 . . ?
C26A C25A C24A 115.8(15) . . ?
C26A C25A H25A 108.3 . . ?
C26A C25A H25B 108.3 . . ?
S3A C26A H26A 108.6 . . ?
S3A C26A H26B 108.6 . . ?
C25A C26A S3A 115(3) . . ?
C25A C26A H26A 108.6 . . ?
C25A C26A H26B 108.6 . . ?
H26A C26A H26B 107.5 . . ?
C19 S1B Cu1 125.7(6) . . ?
C19 S1B C22 114.4(7) . . ?
C22 S1B Cu1 104.2(4) . . ?
C26B S3B C23B 99(4) . . ?
C23B S4B C24B 96.0(10) . . ?
C10 C23B S3B 105(3) . . ?
C10 C23B S4B 102.8(17) . . ?
C10 C23B H23B 110.3 . . ?
S3B C23B S4B 118(3) . . ?
S3B C23B H23B 110.3 . . ?
S4B C23B H23B 110.3 . . ?
S4B C24B H24C 108.8 . . ?
S4B C24B H24D 108.8 . . ?
H24C C24B H24D 107.7 . . ?
C25B C24B S4B 113.9(6) . . ?
C25B C24B H24C 108.8 . . ?
C25B C24B H24D 108.8 . . ?
C24B C25B H25C 108.9 . . ?
C24B C25B H25D 108.9 . . ?
C24B C25B C26B 113.5(15) . . ?
H25C C25B H25D 107.7 . . ?
C26B C25B H25C 108.9 . . ?
C26B C25B H25D 108.9 . . ?
S3B C26B H26C 106.9 . . ?
S3B C26B H26D 106.9 . . ?
C25B C26B S3B 122(3) . . ?
C25B C26B H26C 106.9 . . ?
C25B C26B H26D 106.9 . . ?
H26C C26B H26D 106.7 . . ?

loop_
_geom_bond_atom_site_label_1
_geom_bond_atom_site_label_2
_geom_bond_distance
_geom_bond_site_symmetry_2
_geom_bond_publ_flag
Cu1 Br1A 2.2414(12) . ?
Cu1 Br1A 2.7158(10) 3_666 ?
Cu1 Br1B 2.6532(11) . ?
Cu1 Br1B 2.2908(10) 3_666 ?
Cu1 Cu1 2.9188(10) 3_666 ?
Cu1 S1A 2.2819(13) . ?
Cu1 S4A 2.424(2) 1_655 ?
Cu1 S1B 2.308(10) . ?
Cu1 S4B 2.435(2) 1_655 ?
S2 C19 1.810(4) . ?
S2 C20 1.812(5) . ?
S3A C23A 1.85(7) . ?
S3A C26A 1.93(7) . ?
S4A C23A 1.84(2) . ?
S4A C24A 1.812(8) . ?
N1 C1 1.433(5) . ?
N1 C7 1.413(5) . ?
N1 C13 1.410(5) . ?
C1 C2 1.385(6) . ?
C1 C6 1.379(5) . ?
C2 H2 0.9300 . ?
C2 C3 1.391(6) . ?
C3 H3 0.9300 . ?
C3 C4 1.387(6) . ?
C4 C5 1.367(6) . ?
C4 C19 1.494(6) . ?
C5 H5 0.9300 . ?
C5 C6 1.370(6) . ?
C6 H6 0.9300 . ?
C7 C8 1.379(5) . ?
C7 C12 1.387(6) . ?
C8 H8 0.9300 . ?
C8 C9 1.385(5) . ?
C9 H9 0.9300 . ?
C9 C10 1.366(6) . ?
C10 C11 1.376(6) . ?
C10 C23A 1.40(3) . ?
C10 C23B 1.64(3) . ?
C11 H11 0.9300 . ?
C11 C12 1.384(5) . ?
C12 H12 0.9300 . ?
C13 C14 1.376(6) . ?
C13 C18 1.394(5) . ?
C14 H14 0.9300 . ?
C14 C15 1.393(6) . ?
C15 H15 0.9300 . ?
C15 C16 1.363(7) . ?
C16 H16 0.9300 . ?
C16 C17 1.353(7) . ?
C17 H17 0.9300 . ?
C17 C18 1.366(6) . ?
C18 H18 0.9300 . ?
C19 S1A 1.821(4) . ?
C19 H19 0.9800 . ?
C19 S1B 1.443(9) . ?
C20 H20A 0.9700 . ?
C20 H20B 0.9700 . ?
C20 C21 1.456(7) . ?
C21 H21A 0.9700 . ?
C21 H21B 0.9700 . ?
C21 C22 1.527(7) . ?
C22 S1A 1.817(5) . ?
C22 H22A 0.9700 . ?
C22 H22B 0.9700 . ?
C22 H22C 0.9700 . ?
C22 H22D 0.9700 . ?
C22 S1B 1.846(12) . ?
C23A H23A 0.9800 . ?
C24A H24A 0.9700 . ?
C24A H24B 0.9700 . ?
C24A C25A 1.512(14) . ?
C25A H25A 0.9700 . ?
C25A H25B 0.9700 . ?
C25A C26A 1.41(3) . ?
C26A H26A 0.9700 . ?
C26A H26B 0.9700 . ?
S3B C23B 1.73(8) . ?
S3B C26B 1.66(7) . ?
S4B C23B 1.74(3) . ?
S4B C24B 1.827(8) . ?
C23B H23B 0.9800 . ?
C24B H24C 0.9700 . ?
C24B H24D 0.9700 . ?
C24B C25B 1.479(12) . ?
C25B H25C 0.9700 . ?
C25B H25D 0.9700 . ?
C25B C26B 1.50(4) . ?
C26B H26C 0.9700 . ?
C26B H26D 0.9700 . ?

loop_
_geom_torsion_atom_site_label_1
_geom_torsion_atom_site_label_2
_geom_torsion_atom_site_label_3
_geom_torsion_atom_site_label_4
_geom_torsion
_geom_torsion_site_symmetry_1
_geom_torsion_site_symmetry_2
_geom_torsion_site_symmetry_3
_geom_torsion_site_symmetry_4
_geom_torsion_publ_flag
Cu1 S4A C23A S3A -150(3) 1_455 . . . ?
Cu1 S4A C23A C10 84.5(17) 1_455 . . . ?
Cu1 S4A C24A C25A 160.4(7) 1_455 . . . ?
Cu1 S4B C23B C10 -82.8(14) 1_455 . . . ?
Cu1 S4B C23B S3B 163(3) 1_455 . . . ?
Cu1 S4B C24B C25B -165.8(7) 1_455 . . . ?
S2 C19 S1A Cu1 171.14(17) . . . . ?
S2 C19 S1A C22 60.1(3) . . . . ?
S2 C19 S1B Cu1 -151.0(4) . . . . ?
S2 C19 S1B C22 -19.9(9) . . . . ?
S2 C20 C21 C22 -65.6(7) . . . . ?
S4A C24A C25A C26A -70.9(16) . . . . ?
N1 C1 C2 C3 -177.8(3) . . . . ?
N1 C1 C6 C5 178.4(3) . . . . ?
N1 C7 C8 C9 -179.8(4) . . . . ?
N1 C7 C12 C11 178.7(4) . . . . ?
N1 C13 C14 C15 -179.0(4) . . . . ?
N1 C13 C18 C17 177.3(4) . . . . ?
C1 N1 C7 C8 -23.2(5) . . . . ?
C1 N1 C7 C12 154.7(4) . . . . ?
C1 N1 C13 C14 153.5(4) . . . . ?
C1 N1 C13 C18 -25.5(5) . . . . ?
C1 C2 C3 C4 -1.1(5) . . . . ?
C2 C1 C6 C5 -0.2(5) . . . . ?
C2 C3 C4 C5 0.8(5) . . . . ?
C2 C3 C4 C19 -179.8(3) . . . . ?
C3 C4 C5 C6 -0.1(5) . . . . ?
C3 C4 C19 S1A -68.9(4) . . . . ?
C3 C4 C19 S2 54.1(4) . . . . ?
C3 C4 C19 S1B -112.8(6) . . . . ?
C4 C5 C6 C1 -0.2(6) . . . . ?
C4 C19 S1A Cu1 -67.6(3) . . . . ?
C4 C19 S1A C22 -178.6(3) . . . . ?
C4 C19 S1B Cu1 13.8(10) . . . . ?
C4 C19 S1B C22 144.8(5) . . . . ?
C5 C4 C19 S1A 110.6(3) . . . . ?
C5 C4 C19 S2 -126.5(3) . . . . ?
C5 C4 C19 S1B 66.7(7) . . . . ?
C6 C1 C2 C3 0.8(5) . . . . ?
C7 N1 C1 C2 102.3(4) . . . . ?
C7 N1 C1 C6 -76.2(5) . . . . ?
C7 N1 C13 C14 -17.9(6) . . . . ?
C7 N1 C13 C18 163.1(4) . . . . ?
C7 C8 C9 C10 0.7(7) . . . . ?
C8 C7 C12 C11 -3.4(6) . . . . ?
C8 C9 C10 C11 -2.4(7) . . . . ?
C8 C9 C10 C23A 176.6(10) . . . . ?
C8 C9 C10 C23B 179.7(13) . . . . ?
C9 C10 C11 C12 1.2(6) . . . . ?
C9 C10 C23A S3A 92(3) . . . . ?
C9 C10 C23A S4A -139.7(12) . . . . ?
C9 C10 C23B S3B 79(3) . . . . ?
C9 C10 C23B S4B -44.9(18) . . . . ?
C10 C11 C12 C7 1.8(6) . . . . ?
C11 C10 C23A S3A -89(3) . . . . ?
C11 C10 C23A S4A 39(2) . . . . ?
C11 C10 C23B S3B -99(3) . . . . ?
C11 C10 C23B S4B 137.2(10) . . . . ?
C12 C7 C8 C9 2.2(6) . . . . ?
C13 N1 C1 C2 -69.8(5) . . . . ?
C13 N1 C1 C6 111.7(4) . . . . ?
C13 N1 C7 C8 148.3(4) . . . . ?
C13 N1 C7 C12 -33.8(6) . . . . ?
C13 C14 C15 C16 0.8(7) . . . . ?
C14 C13 C18 C17 -1.8(6) . . . . ?
C14 C15 C16 C17 0.3(8) . . . . ?
C15 C16 C17 C18 -2.1(8) . . . . ?
C16 C17 C18 C13 2.9(7) . . . . ?
C18 C13 C14 C15 0.0(6) . . . . ?
C19 S2 C20 C21 59.5(5) . . . . ?
C19 C4 C5 C6 -179.6(3) . . . . ?
C20 S2 C19 S1A -59.6(3) . . . . ?
C20 S2 C19 C4 179.8(3) . . . . ?
C20 S2 C19 S1B -13.6(6) . . . . ?
C20 C21 C22 S1A 65.1(6) . . . . ?
C20 C21 C22 S1B 22.1(8) . . . . ?
C21 C22 S1A Cu1 -172.0(4) . . . . ?
C21 C22 S1A C19 -58.4(4) . . . . ?
C21 C22 S1B Cu1 161.3(4) . . . . ?
C21 C22 S1B C19 20.4(9) . . . . ?
C23A S4A C24A C25A 56.1(12) . . . . ?
C23A C10 C11 C12 -177.7(11) . . . . ?
C24A S4A C23A S3A -47(3) . . . . ?
C24A S4A C23A C10 -172.4(15) . . . . ?
C24A C25A C26A S3A 66(3) . . . . ?
C26A S3A C23A S4A 42(4) . . . . ?
C26A S3A C23A C10 169(3) . . . . ?
S4B C24B C25B C26B 59.6(17) . . . . ?
C23B C10 C11 C12 179.3(12) . . . . ?
C23B S3B C26B C25B 51(5) . . . . ?
C23B S4B C24B C25B -58.8(13) . . . . ?
C24B S4B C23B C10 176.9(12) . . . . ?
C24B S4B C23B S3B 62(3) . . . . ?
C24B C25B C26B S3B -58(4) . . . . ?
C26B S3B C23B C10 -172(3) . . . . ?
C26B S3B C23B S4B -59(4) . . . . ?
